data_4510163
loop_
_publ_author_name
'Terauchi, Takeshi'
'Sumi, Satoshi'
'Kobayashi, Yuka'
'Matsushita, Yoshitaka'
'Sato, Akira'

_publ_section_title
;
 Two-Dimensional Brickblock Arrangement in Bis-Fused Tetrathiafulvalene
 Semiconductors
;
_journal_issue 3
_journal_name_full 'Crystal Growth &amp; Design'
_journal_page_first 1412
_journal_paper_doi 10.1021/cg401883g
_journal_volume 14
_journal_year 2014
_chemical_formula_sum 'C16 H12 O4 S10'
_chemical_formula_weight 588.86
_chemical_name_systematic
;
 ?
;
_space_group_IT_number 2
_symmetry_cell_setting triclinic
_symmetry_space_group_name_Hall '-P 1'
_symmetry_space_group_name_H-M 'P -1'
_atom_sites_solution_hydrogens geom
_atom_sites_solution_primary direct
_atom_sites_solution_secondary difmap
_audit_creation_method SHELXL-97
_cell_angle_alpha 96.591(3)
_cell_angle_beta 92.220(3)
_cell_angle_gamma 90.392(3)
_cell_formula_units_Z 4
_cell_length_a 8.7604(10)
_cell_length_b 10.0725(12)
_cell_length_c 25.881(3)
_cell_measurement_reflns_used 7150
_cell_measurement_temperature 110(2)
_cell_measurement_theta_max 31.2564
_cell_measurement_theta_min 2.2730
_cell_volume 2266.8(5)
_computing_cell_refinement 'CrystalClear (Rigaku Inc., 2008)'
_computing_data_collection 'CrystalClear (Rigaku Inc., 2008)'
_computing_data_reduction 'CrystalClear (Rigaku Inc., 2008)'
_computing_structure_refinement 'SHELXL-97 (Sheldrick, 1997)'
_computing_structure_solution 'SHELXS-97 (Sheldrick, 1990)'
_diffrn_ambient_temperature 110(2)
_diffrn_detector_area_resol_mean 28.5714
_diffrn_measured_fraction_theta_max 0.825
_diffrn_measurement_device
;
Rigaku AFC11 Saturn724+ (2x2 bin mode)
;
_diffrn_measurement_method dtprofit.ref
_diffrn_radiation_detector CCD
_diffrn_radiation_monochromator Confocal
_diffrn_radiation_source 'Rotating Anode'
_diffrn_radiation_type 'Mo K\a'
_diffrn_radiation_wavelength 0.710747
_diffrn_reflns_av_R_equivalents 0.0791
_diffrn_reflns_av_sigmaI/netI 0.1530
_diffrn_reflns_limit_h_max 12
_diffrn_reflns_limit_h_min -11
_diffrn_reflns_limit_k_max 12
_diffrn_reflns_limit_k_min -13
_diffrn_reflns_limit_l_max 36
_diffrn_reflns_limit_l_min -36
_diffrn_reflns_number 21280
_diffrn_reflns_theta_max 31.31
_diffrn_reflns_theta_min 2.38
_diffrn_source_current 24.0000
_diffrn_source_power 1.2000
_diffrn_source_voltage 50.0000
_exptl_absorpt_coefficient_mu 0.995
_exptl_absorpt_correction_T_max 1.0000
_exptl_absorpt_correction_T_min 0.2456
_exptl_absorpt_correction_type multi-scan
_exptl_crystal_colour Plate
_exptl_crystal_density_diffrn 1.725
_exptl_crystal_density_method 'not measured'
_exptl_crystal_description Red
_exptl_crystal_F_000 1200
_exptl_crystal_size_max 0.2200
_exptl_crystal_size_mid 0.0700
_exptl_crystal_size_min 0.0200
_refine_diff_density_max 0.649
_refine_diff_density_min -0.711
_refine_diff_density_rms 0.136
_refine_ls_extinction_method none
_refine_ls_goodness_of_fit_ref 0.844
_refine_ls_hydrogen_treatment mixed
_refine_ls_matrix_type full
_refine_ls_number_parameters 594
_refine_ls_number_reflns 12266
_refine_ls_number_restraints 3
_refine_ls_restrained_S_all 0.846
_refine_ls_R_factor_all 0.0951
_refine_ls_R_factor_gt 0.0550
_refine_ls_shift/su_max 0.000
_refine_ls_shift/su_mean 0.000
_refine_ls_structure_factor_coef Fsqd
_refine_ls_weighting_details 'calc w=1/[\s^2^(Fo^2^)+(0.0195P)^2^+0.0000P] where P=(Fo^2^+2Fc^2^)/3'
_refine_ls_weighting_scheme calc
_refine_ls_wR_factor_gt 0.1027
_refine_ls_wR_factor_ref 0.1193
_reflns_number_gt 6335
_reflns_number_total 12266
_reflns_threshold_expression >2sigma(I)
_cod_data_source_file cg401883g_si_003.cif
_cod_data_source_block shelxl
_cod_depositor_comments
;
The following automatic conversions were performed:

'_exptl_absorpt_correction_type' value 'Multi-scan' changed to
'multi-scan' according to
/usr/data/users/saulius/crontab/automatic-downloads/current/ACS/lib/dictionaries/cif_core.dic
dictionary named 'cif_core.dic' version 2.4.2 from 2011-04-26.

Automatic conversion script
Id: cif_fix_values 2281 2013-09-26 08:29:07Z andrius 
;
_cod_database_code 4510163

loop_
_symmetry_equiv_pos_as_xyz
'x, y, z'
'-x, -y, -z'

loop_
_atom_site_label
_atom_site_type_symbol
_atom_site_fract_x
_atom_site_fract_y
_atom_site_fract_z
_atom_site_U_iso_or_equiv
_atom_site_adp_type
_atom_site_occupancy
_atom_site_symmetry_multiplicity
_atom_site_calc_flag
_atom_site_refinement_flags
_atom_site_disorder_assembly
_atom_site_disorder_group
S1 S 0.55716(10) 0.47925(9) 0.30362(3) 0.0175(2) Uani 1 1 d . . .
S2 S 1.11857(10) 0.58352(9) 0.30094(4) 0.0183(2) Uani 1 1 d D . .
S3 S 1.13938(10) 0.86633(9) 0.36904(3) 0.0180(2) Uani 1 1 d . . .
S4 S 0.88356(11) 0.68624(9) 0.22874(4) 0.0199(2) Uani 1 1 d D . .
S5 S 0.32847(10) 0.36753(9) 0.36954(3) 0.0176(2) Uani 1 1 d . . .
S6 S 0.80723(11) 0.39804(9) 0.18173(4) 0.0196(2) Uani 1 1 d . . .
S7 S 0.89858(10) 0.97689(9) 0.30240(3) 0.01733(19) Uani 1 1 d . . .
S8 S 0.32706(10) 0.08798(9) 0.30279(4) 0.0184(2) Uani 1 1 d . . .
S9 S 0.59671(11) -0.10705(9) 0.18164(4) 0.0195(2) Uani 1 1 d . . .
S10 S 0.54457(11) 0.18465(9) 0.22825(4) 0.0204(2) Uani 1 1 d . . .
S11 S 0.38482(11) -0.20366(9) 0.25792(4) 0.0216(2) Uani 1 1 d . . .
S12 S 0.36707(11) -0.49784(9) 0.18588(4) 0.0226(2) Uani 1 1 d . . .
S13 S 1.04424(11) 0.29387(9) 0.25251(4) 0.0226(2) Uani 1 1 d . . .
S14 S 0.59150(11) -0.39466(9) 0.11651(4) 0.0224(2) Uani 1 1 d . . .
S17 S 0.29698(13) -0.74740(10) 0.11395(4) 0.0315(3) Uani 1 1 d . . .
S18 S 0.55297(13) -0.63940(10) 0.03602(4) 0.0307(3) Uani 1 1 d . . .
S15A S 0.7709(4) 0.1234(4) 0.11623(17) 0.0356(8) Uani 0.75 1 d P A 1
S19A S 0.72003(18) -0.09801(13) 0.02866(5) 0.0242(3) Uani 0.75 1 d P A 1
C32A C 0.7487(7) 0.0286(5) -0.0152(2) 0.0444(17) Uani 0.75 1 d P A 1
H32A H 0.7194 0.1162 0.0018 0.067 Uiso 0.75 1 calc PR A 1
H32B H 0.6856 0.0065 -0.0471 0.067 Uiso 0.75 1 calc PR A 1
H32C H 0.8566 0.0313 -0.0238 0.067 Uiso 0.75 1 calc PR A 1
S15B S 0.7429(9) 0.1240(10) 0.1171(4) 0.0024(10) Uiso 0.25 1 d P A 2
S19B S 0.8214(6) -0.1122(5) 0.03153(17) 0.0333(10) Uani 0.25 1 d P A 2
C32B C 0.6170(17) -0.0622(15) 0.0303(6) 0.027(4) Uiso 0.25 1 d P A 2
H32D H 0.5858 -0.0357 0.0659 0.041 Uiso 0.25 1 calc PR A 2
H32E H 0.5536 -0.1378 0.0145 0.041 Uiso 0.25 1 calc PR A 2
H32F H 0.6040 0.0132 0.0098 0.041 Uiso 0.25 1 calc PR A 2
C29 C 0.8302(6) -0.0269(4) 0.08585(17) 0.0392(12) Uani 1 1 d . . .
S16A S 1.0032(3) -0.0038(3) 0.17083(10) 0.0188(4) Uani 0.75 1 d P A 3
C31A C 0.9330(6) -0.0838(5) 0.10928(19) 0.0171(11) Uani 0.75 1 d PD A 3
S20A S 0.99713(15) -0.24593(12) 0.08812(5) 0.0239(3) Uani 0.75 1 d P A 3
C27A C 1.1809(6) -0.2493(5) 0.1212(2) 0.0326(14) Uani 0.75 1 d PD A 3
H27A H 1.2445 -0.1755 0.1122 0.049 Uiso 0.75 1 calc PR A 3
H27B H 1.2304 -0.3345 0.1105 0.049 Uiso 0.75 1 calc PR A 3
H27C H 1.1682 -0.2397 0.1589 0.049 Uiso 0.75 1 calc PR A 3
S16B S 1.0489(8) 0.0066(8) 0.1828(3) 0.0207(13) Uani 0.25 1 d P A 4
C31B C 0.9964(18) -0.0797(18) 0.1220(7) 0.022(4) Uiso 0.25 1 d PD A 4
S20B S 1.1078(5) -0.2276(5) 0.10470(18) 0.0284(9) Uiso 0.25 1 d P A 4
C27B C 1.2698(17) -0.1551(16) 0.0795(6) 0.036(4) Uani 0.25 1 d PD A 4
H27D H 1.2373 -0.1062 0.0504 0.053 Uiso 0.25 1 calc PR A 4
H27E H 1.3406 -0.2256 0.0672 0.053 Uiso 0.25 1 calc PR A 4
H27F H 1.3209 -0.0933 0.1068 0.053 Uiso 0.25 1 calc PR A 4
O1 O 0.4786(3) 0.6555(2) 0.47156(9) 0.0217(6) Uani 1 1 d . . .
O2 O 1.2411(3) 1.0511(3) 0.46221(10) 0.0293(7) Uani 1 1 d . . .
O3 O 1.0144(3) 1.1567(2) 0.47033(9) 0.0239(6) Uani 1 1 d . . .
O4 O 0.9681(3) 1.2984(2) 0.38557(10) 0.0212(6) Uani 1 1 d . . .
O5 O 0.7306(3) 1.2104(2) 0.37146(10) 0.0251(6) Uani 1 1 d . . .
O6 O 0.2491(3) 0.5525(3) 0.46277(10) 0.0277(6) Uani 1 1 d . . .
O7 O 0.7406(3) 0.7138(2) 0.37270(10) 0.0235(6) Uani 1 1 d . . .
O8 O 0.5065(3) 0.7992(2) 0.38709(10) 0.0207(6) Uani 1 1 d . . .
C1 C 0.4430(4) 0.3404(3) 0.31445(13) 0.0163(7) Uani 1 1 d . . .
C2 C 0.3717(4) 0.5773(3) 0.44640(14) 0.0182(8) Uani 1 1 d . . .
C3 C 0.4408(4) 0.2213(3) 0.28548(12) 0.0148(7) Uani 1 1 d . . .
C4 C 0.4820(4) -0.3622(3) 0.17275(13) 0.0168(8) Uani 1 1 d . . .
C5 C 1.1146(4) 1.0770(4) 0.44543(14) 0.0191(8) Uani 1 1 d . . .
C6 C 1.0034(4) 0.7186(3) 0.28479(13) 0.0163(7) Uani 1 1 d . . .
C7 C 1.0156(4) 0.4673(3) 0.25736(13) 0.0168(7) Uani 1 1 d . . .
C8 C 1.0111(4) 0.8378(3) 0.31470(13) 0.0160(7) Uani 1 1 d . . .
C9 C 1.0535(4) 1.0167(3) 0.39364(13) 0.0161(7) Uani 1 1 d . . .
C10 C 0.9218(4) 0.2621(3) 0.19678(14) 0.0190(8) Uani 1 1 d . A .
C11 C 0.5230(4) 0.5694(3) 0.36390(13) 0.0156(7) Uani 1 1 d . . .
C12 C 0.4209(4) 0.5169(3) 0.39492(13) 0.0151(7) Uani 1 1 d . . .
C13 C 0.5121(4) 0.0116(3) 0.22582(14) 0.0185(8) Uani 1 1 d . . .
C14 C 0.4151(4) -0.0299(3) 0.25926(13) 0.0177(8) Uani 1 1 d . . .
C15 C 0.9049(4) 1.4303(3) 0.40108(15) 0.0251(9) Uani 1 1 d . . .
H15A H 0.8426 1.4584 0.3721 0.038 Uiso 1 1 calc R . .
H15B H 0.9885 1.4948 0.4103 0.038 Uiso 1 1 calc R . .
H15C H 0.8413 1.4260 0.4312 0.038 Uiso 1 1 calc R . .
C16 C 0.4860(4) -0.2408(3) 0.20023(13) 0.0189(8) Uani 1 1 d . . .
C17 C 0.6058(4) 0.7007(3) 0.37523(13) 0.0168(7) Uani 1 1 d . . .
C18 C 0.5737(4) 0.9317(3) 0.40159(15) 0.0244(9) Uani 1 1 d . . .
H18A H 0.6409 0.9304 0.4327 0.037 Uiso 1 1 calc R . .
H18B H 0.4923 0.9966 0.4089 0.037 Uiso 1 1 calc R . .
H18C H 0.6331 0.9571 0.3729 0.037 Uiso 1 1 calc R . .
C19 C 0.9465(4) 1.0680(3) 0.36228(13) 0.0165(7) Uani 1 1 d . . .
C20 C 0.8671(4) 1.2004(3) 0.37379(13) 0.0174(8) Uani 1 1 d . . .
C21 C 0.5052(4) -0.5514(3) 0.09560(14) 0.0219(8) Uani 1 1 d . . .
C22 C 0.9049(4) 0.1437(3) 0.16632(15) 0.0223(8) Uani 1 1 d . . .
C23 C 0.9101(4) 0.5144(3) 0.22516(13) 0.0174(8) Uani 1 1 d . . .
C24 C 0.3990(4) -0.5968(3) 0.12677(14) 0.0225(8) Uani 1 1 d . . .
C25 C 0.4303(4) 0.7363(4) 0.51876(14) 0.0294(10) Uani 1 1 d . . .
H25A H 0.3431 0.7911 0.5101 0.044 Uiso 1 1 calc R . .
H25B H 0.5151 0.7945 0.5334 0.044 Uiso 1 1 calc R . .
H25C H 0.4006 0.6773 0.5443 0.044 Uiso 1 1 calc R . .
C26 C 1.0745(4) 1.2367(4) 0.51772(14) 0.0290(9) Uani 1 1 d . . .
H26A H 1.1107 1.1771 0.5429 0.043 Uiso 1 1 calc R . .
H26B H 0.9935 1.2935 0.5329 0.043 Uiso 1 1 calc R . .
H26C H 1.1595 1.2928 0.5091 0.043 Uiso 1 1 calc R . .
C28 C 0.7361(5) -0.5658(4) 0.02661(15) 0.0400(12) Uani 1 1 d . . .
H28A H 0.7228 -0.4722 0.0205 0.060 Uiso 1 1 calc R . .
H28B H 0.7829 -0.6149 -0.0035 0.060 Uiso 1 1 calc R . .
H28C H 0.8025 -0.5700 0.0577 0.060 Uiso 1 1 calc R . .
C30 C 0.1257(4) -0.6882(4) 0.08287(16) 0.0356(11) Uani 1 1 d . . .
H30A H 0.0796 -0.6180 0.1065 0.053 Uiso 1 1 calc R . .
H30B H 0.0528 -0.7626 0.0746 0.053 Uiso 1 1 calc R . .
H30C H 0.1521 -0.6520 0.0508 0.053 Uiso 1 1 calc R . .

loop_
_atom_site_aniso_label
_atom_site_aniso_U_11
_atom_site_aniso_U_22
_atom_site_aniso_U_33
_atom_site_aniso_U_23
_atom_site_aniso_U_13
_atom_site_aniso_U_12
S1 0.0217(5) 0.0134(5) 0.0170(5) -0.0013(4) 0.0024(4) -0.0010(4)
S2 0.0204(5) 0.0133(4) 0.0205(5) 0.0007(4) -0.0031(4) 0.0025(4)
S3 0.0189(5) 0.0155(5) 0.0185(5) -0.0020(4) -0.0021(4) 0.0033(4)
S4 0.0264(5) 0.0113(4) 0.0211(5) -0.0002(4) -0.0062(4) 0.0029(4)
S5 0.0195(5) 0.0138(5) 0.0190(5) -0.0012(4) 0.0034(4) 0.0004(4)
S6 0.0232(5) 0.0123(4) 0.0224(5) -0.0013(4) -0.0032(4) 0.0003(4)
S7 0.0205(5) 0.0139(4) 0.0168(5) -0.0013(4) -0.0019(4) 0.0035(4)
S8 0.0221(5) 0.0111(4) 0.0219(5) 0.0000(4) 0.0060(4) 0.0017(4)
S9 0.0238(5) 0.0123(4) 0.0221(5) -0.0009(4) 0.0069(4) 0.0010(4)
S10 0.0289(5) 0.0108(4) 0.0216(5) 0.0002(4) 0.0089(4) 0.0008(4)
S11 0.0308(5) 0.0111(4) 0.0225(5) -0.0015(4) 0.0090(4) -0.0009(4)
S12 0.0307(5) 0.0146(5) 0.0217(5) -0.0024(4) 0.0031(4) -0.0041(4)
S13 0.0277(5) 0.0115(5) 0.0284(6) 0.0023(4) -0.0033(4) 0.0038(4)
S14 0.0311(5) 0.0141(5) 0.0216(5) -0.0016(4) 0.0070(4) 0.0016(4)
S17 0.0371(6) 0.0174(5) 0.0373(6) -0.0055(4) -0.0057(5) -0.0048(4)
S18 0.0480(7) 0.0221(5) 0.0202(5) -0.0051(4) 0.0029(5) 0.0048(5)
S15A 0.046(2) 0.0283(10) 0.0298(10) -0.0086(6) 0.0106(14) -0.0158(14)
S19A 0.0329(8) 0.0180(7) 0.0198(7) -0.0032(5) -0.0074(6) 0.0008(6)
C32A 0.086(5) 0.021(3) 0.025(3) 0.001(2) -0.009(3) 0.012(3)
S19B 0.042(3) 0.031(3) 0.023(2) -0.0097(18) -0.007(2) 0.003(2)
C29 0.068(4) 0.019(2) 0.030(3) -0.0057(19) 0.016(2) -0.014(2)
S16A 0.0230(11) 0.0139(8) 0.0187(11) -0.0008(8) -0.0013(7) 0.0037(8)
C31A 0.022(3) 0.015(3) 0.012(3) -0.009(2) 0.005(2) -0.006(2)
S20A 0.0293(7) 0.0166(6) 0.0242(7) -0.0037(5) -0.0030(6) 0.0064(5)
C27A 0.035(3) 0.036(3) 0.024(3) -0.004(3) -0.012(3) 0.018(3)
S16B 0.032(4) 0.008(2) 0.021(3) -0.003(2) -0.001(2) 0.003(3)
C27B 0.036(10) 0.043(11) 0.033(10) 0.022(9) 0.011(8) 0.011(8)
O1 0.0255(15) 0.0225(15) 0.0163(13) -0.0020(11) 0.0039(11) -0.0022(11)
O2 0.0232(15) 0.0373(17) 0.0251(15) -0.0043(13) -0.0060(12) 0.0086(13)
O3 0.0269(15) 0.0267(15) 0.0158(14) -0.0059(11) -0.0041(11) 0.0081(12)
O4 0.0201(14) 0.0111(13) 0.0316(16) -0.0012(11) 0.0020(11) 0.0020(10)
O5 0.0199(14) 0.0185(14) 0.0359(17) -0.0004(12) -0.0024(12) 0.0034(11)
O6 0.0243(15) 0.0327(17) 0.0252(15) -0.0030(12) 0.0069(12) -0.0021(12)
O7 0.0177(14) 0.0174(14) 0.0349(16) -0.0006(12) 0.0053(12) -0.0021(11)
O8 0.0204(14) 0.0103(13) 0.0304(15) -0.0017(11) -0.0008(11) 0.0007(10)
C1 0.0212(18) 0.0150(18) 0.0127(18) 0.0018(14) -0.0008(14) 0.0026(14)
C2 0.023(2) 0.0154(19) 0.0165(19) 0.0019(15) -0.0013(15) -0.0010(15)
C3 0.0213(18) 0.0131(17) 0.0102(17) 0.0011(14) 0.0023(14) 0.0015(14)
C4 0.0212(19) 0.0130(18) 0.0157(18) -0.0016(14) 0.0016(15) 0.0010(14)
C5 0.0232(19) 0.020(2) 0.0133(18) -0.0006(15) 0.0001(15) 0.0010(15)
C6 0.0160(17) 0.0105(17) 0.022(2) -0.0001(14) 0.0000(15) 0.0007(13)
C7 0.0216(19) 0.0089(17) 0.0196(19) 0.0009(14) -0.0009(15) -0.0022(14)
C8 0.0201(18) 0.0136(18) 0.0143(18) 0.0016(14) -0.0007(14) 0.0035(14)
C9 0.0181(18) 0.0150(18) 0.0146(18) -0.0016(14) 0.0028(14) 0.0000(14)
C10 0.0232(19) 0.0141(18) 0.0195(19) 0.0004(15) 0.0018(16) 0.0031(15)
C11 0.0197(18) 0.0130(17) 0.0131(17) -0.0010(14) -0.0038(14) 0.0008(14)
C12 0.0169(17) 0.0118(17) 0.0155(18) -0.0031(14) -0.0019(14) 0.0025(13)
C13 0.0234(19) 0.0111(18) 0.021(2) -0.0008(15) 0.0030(16) 0.0033(14)
C14 0.0224(19) 0.0112(18) 0.0189(19) -0.0012(14) 0.0020(15) 0.0019(14)
C15 0.030(2) 0.0116(19) 0.032(2) -0.0029(16) -0.0003(18) 0.0015(16)
C16 0.026(2) 0.0178(19) 0.0127(18) -0.0010(15) 0.0025(15) -0.0003(15)
C17 0.0236(19) 0.0147(18) 0.0119(18) 0.0000(14) 0.0006(15) 0.0029(15)
C18 0.028(2) 0.0101(18) 0.034(2) -0.0019(16) -0.0001(18) -0.0008(15)
C19 0.0187(18) 0.0119(17) 0.0187(19) 0.0000(14) 0.0041(15) 0.0026(14)
C20 0.0222(19) 0.0158(19) 0.0142(18) 0.0010(15) 0.0032(15) -0.0005(15)
C21 0.029(2) 0.0159(19) 0.019(2) -0.0016(15) -0.0049(16) 0.0083(16)
C22 0.031(2) 0.0050(17) 0.030(2) -0.0013(15) 0.0056(18) 0.0007(15)
C23 0.0231(19) 0.0090(17) 0.0201(19) 0.0023(14) -0.0004(15) 0.0004(14)
C24 0.028(2) 0.0163(19) 0.021(2) -0.0032(16) -0.0053(16) 0.0013(16)
C25 0.035(2) 0.031(2) 0.020(2) -0.0097(17) 0.0038(18) 0.0002(19)
C26 0.031(2) 0.032(2) 0.021(2) -0.0083(17) -0.0033(17) 0.0040(18)
C28 0.045(3) 0.048(3) 0.026(2) -0.004(2) 0.008(2) 0.016(2)
C30 0.026(2) 0.045(3) 0.035(3) 0.003(2) 0.0004(19) -0.008(2)

loop_
_atom_type_symbol
_atom_type_description
_atom_type_scat_dispersion_real
_atom_type_scat_dispersion_imag
_atom_type_scat_source
C C 0.0033 0.0016 'International Tables Vol C Tables 4.2.6.8 and 6.1.1.4'
H H 0.0000 0.0000 'International Tables Vol C Tables 4.2.6.8 and 6.1.1.4'
O O 0.0106 0.0060 'International Tables Vol C Tables 4.2.6.8 and 6.1.1.4'
S S 0.1246 0.1234 'International Tables Vol C Tables 4.2.6.8 and 6.1.1.4'

loop_
_geom_angle_atom_site_label_1
_geom_angle_atom_site_label_2
_geom_angle_atom_site_label_3
_geom_angle
C11 S1 C1 94.53(16)
C7 S2 C6 92.77(16)
C9 S3 C8 94.12(16)
C23 S4 C6 93.00(17)
C12 S5 C1 94.77(16)
C23 S6 C10 93.60(17)
C19 S7 C8 94.27(16)
C14 S8 C3 92.80(16)
C13 S9 C16 93.19(16)
C13 S10 C3 93.22(16)
C14 S11 C16 93.04(16)
C24 S12 C4 95.38(16)
C7 S13 C10 93.21(16)
C21 S14 C4 95.16(17)
C24 S17 C30 99.57(18)
C21 S18 C28 101.02(18)
C22 S15A C29 98.9(3)
C29 S19A C32A 101.0(2)
C29 S15B C22 89.8(4)
C29 S19B C32B 84.5(6)
C31A C29 S19B 102.1(4)
C31A C29 S15A 116.1(4)
S19B C29 S15A 140.6(4)
C31A C29 S19A 126.1(4)
S19B C29 S19A 29.9(2)
S15A C29 S19A 117.1(3)
C31A C29 C31B 10.5(7)
S19B C29 C31B 108.0(6)
S15A C29 C31B 108.4(6)
S19A C29 C31B 134.5(6)
C31A C29 S15B 120.2(5)
S19B C29 S15B 137.6(5)
S15A C29 S15B 7.2(4)
S19A C29 S15B 111.9(4)
C31B C29 S15B 113.4(6)
C22 S16A C31A 95.1(2)
C29 C31A S20A 123.3(4)
C29 C31A S16A 117.7(4)
S20A C31A S16A 118.7(3)
C31A S20A C27A 102.4(2)
C31B S16B C22 87.2(6)
S16B C31B S20B 114.0(9)
S16B C31B C29 119.6(10)
S20B C31B C29 126.1(10)
C27B S20B C31B 100.3(7)
C2 O1 C25 115.5(3)
C5 O3 C26 115.3(3)
C20 O4 C15 115.8(3)
C17 O8 C18 115.7(3)
C3 C1 S1 125.3(3)
C3 C1 S5 120.2(3)
S1 C1 S5 114.52(19)
O6 C2 O1 125.6(3)
O6 C2 C12 122.2(3)
O1 C2 C12 112.2(3)
C1 C3 S10 124.1(3)
C1 C3 S8 120.4(3)
S10 C3 S8 115.42(19)
C16 C4 S12 125.2(3)
C16 C4 S14 120.4(3)
S12 C4 S14 114.37(19)
O2 C5 O3 125.7(3)
O2 C5 C9 122.0(3)
O3 C5 C9 112.2(3)
C8 C6 S4 123.6(3)
C8 C6 S2 120.4(3)
S4 C6 S2 115.96(19)
C23 C7 S2 117.7(3)
C23 C7 S13 118.4(3)
S2 C7 S13 123.9(2)
C6 C8 S3 121.5(3)
C6 C8 S7 123.7(3)
S3 C8 S7 114.85(19)
C19 C9 C5 127.6(3)
C19 C9 S3 117.0(3)
C5 C9 S3 115.3(3)
C22 C10 S13 125.9(3)
C22 C10 S6 118.5(3)
S13 C10 S6 115.6(2)
C12 C11 C17 126.5(3)
C12 C11 S1 117.9(3)
C17 C11 S1 115.6(2)
C11 C12 C2 127.0(3)
C11 C12 S5 116.8(3)
C2 C12 S5 116.0(2)
C14 C13 S9 118.8(3)
C14 C13 S10 117.5(3)
S9 C13 S10 123.7(2)
C13 C14 S8 119.2(3)
C13 C14 S11 117.7(3)
S8 C14 S11 123.02(19)
C4 C16 S11 122.6(3)
C4 C16 S9 122.0(3)
S11 C16 S9 115.5(2)
O7 C17 O8 125.9(3)
O7 C17 C11 123.8(3)
O8 C17 C11 110.3(3)
C9 C19 C20 125.9(3)
C9 C19 S7 117.9(3)
C20 C19 S7 116.2(3)
O5 C20 O4 126.7(3)
O5 C20 C19 122.6(3)
O4 C20 C19 110.7(3)
C24 C21 S18 122.9(3)
C24 C21 S14 117.1(3)
S18 C21 S14 120.0(2)
C10 C22 S15A 120.9(3)
C10 C22 S16A 128.6(3)
S15A C22 S16A 110.5(2)
C10 C22 S15B 118.2(4)
S15A C22 S15B 6.2(4)
S16A C22 S15B 112.8(4)
C10 C22 S16B 114.8(3)
S15A C22 S16B 124.2(3)
S16A C22 S16B 14.12(19)
S15B C22 S16B 126.8(4)
C7 C23 S4 118.8(3)
C7 C23 S6 117.6(3)
S4 C23 S6 123.6(2)
C21 C24 S17 125.5(3)
C21 C24 S12 117.2(3)
S17 C24 S12 117.3(2)

loop_
_geom_bond_atom_site_label_1
_geom_bond_atom_site_label_2
_geom_bond_distance
S1 C11 1.750(3)
S1 C1 1.768(4)
S2 C7 1.749(3)
S2 C6 1.778(3)
S3 C9 1.760(3)
S3 C8 1.762(3)
S4 C23 1.740(3)
S4 C6 1.755(4)
S5 C12 1.751(3)
S5 C1 1.772(3)
S6 C23 1.748(4)
S6 C10 1.773(3)
S7 C19 1.743(4)
S7 C8 1.770(3)
S8 C14 1.746(3)
S8 C3 1.775(3)
S9 C13 1.746(3)
S9 C16 1.776(4)
S10 C13 1.758(3)
S10 C3 1.772(3)
S11 C14 1.764(3)
S11 C16 1.770(3)
S12 C24 1.760(4)
S12 C4 1.764(3)
S13 C7 1.757(3)
S13 C10 1.761(4)
S14 C21 1.765(4)
S14 C4 1.774(3)
S17 C24 1.748(4)
S17 C30 1.812(4)
S18 C21 1.755(4)
S18 C28 1.800(4)
S15A C22 1.709(5)
S15A C29 1.717(6)
S19A C29 1.809(5)
S19A C32A 1.824(5)
S15B C29 1.825(11)
S15B C22 1.864(9)
S19B C29 1.560(6)
S19B C32B 1.864(15)
C29 C31A 1.246(7)
C29 C31B 1.815(16)
S16A C22 1.736(4)
S16A C31A 1.785(5)
C31A S20A 1.764(5)
S20A C27A 1.796(5)
S16B C31B 1.751(18)
S16B C22 1.948(8)
C31B S20B 1.809(17)
S20B C27B 1.773(15)
O1 C2 1.321(4)
O1 C25 1.466(4)
O2 C5 1.215(4)
O3 C5 1.329(4)
O3 C26 1.465(4)
O4 C20 1.322(4)
O4 C15 1.462(4)
O5 C20 1.201(4)
O6 C2 1.205(4)
O7 C17 1.193(4)
O8 C17 1.341(4)
O8 C18 1.457(4)
C1 C3 1.340(4)
C2 C12 1.480(5)
C4 C16 1.341(4)
C5 C9 1.485(5)
C6 C8 1.352(4)
C7 C23 1.346(5)
C9 C19 1.360(5)
C10 C22 1.356(5)
C11 C12 1.368(4)
C11 C17 1.498(5)
C13 C14 1.335(5)
C19 C20 1.512(4)
C21 C24 1.365(5)
